data_7219022
loop_
_publ_author_name
'Beyeh, N. K.'
'Pan, F.'
'Valkonen, A.'
'Rissanen, K.'

_publ_section_title
;
 Encapsulation of secondary and tertiary ammonium salts by resorcinarenes
 and pyrogallarenes: the effect of size and charge concentration
;
_journal_issue 5
_journal_name_full CrystEngComm
_journal_page_first 1182
_journal_paper_doi 10.1039/C4CE01927J
_journal_volume 17
_journal_year 2015
_chemical_formula_moiety '2(C40 H48 O8), 4(C H4 O), 6(H2 O), Cl, C6 H16 N'
_chemical_formula_sum 'C90 H140 Cl N O26'
_chemical_formula_weight 1687.47
_chemical_name_systematic
;
 ?
;
_space_group_crystal_system orthorhombic
_space_group_IT_number 48
_space_group_name_Hall '-P 2ab 2bc'
_space_group_name_H-M_alt 'P n n n'
_symmetry_space_group_name_Hall '-P 2ab 2bc'
_symmetry_space_group_name_H-M 'P n n n :2'
_atom_sites_solution_hydrogens mixed
_audit_creation_date 2014-05-27
_audit_creation_method
;
Olex2 1.2
(compiled 2013.12.10 svn.r2850 for OlexSys, GUI svn.r4736)
;
_audit_update_record
;
2014-11-07 deposited with the CCDC.
2014-12-03 downloaded from the CCDC.
;
_cell_angle_alpha 90
_cell_angle_beta 90
_cell_angle_gamma 90
_cell_formula_units_Z 2
_cell_length_a 12.6356(2)
_cell_length_b 15.1060(2)
_cell_length_c 23.0509(3)
_cell_measurement_reflns_used 7135
_cell_measurement_temperature 123.01(10)
_cell_measurement_theta_max 75.3540
_cell_measurement_theta_min 3.9790
_cell_volume 4399.80(11)
_computing_cell_refinement
;
CrysAlisPro, Agilent Technologies,
Version 1.171.36.32 (release 02-08-2013 CrysAlis171 .NET)
(compiled Aug  2 2013,16:46:58)
;
_computing_data_collection
;
CrysAlisPro, Agilent Technologies,
Version 1.171.36.32 (release 02-08-2013 CrysAlis171 .NET)
(compiled Aug  2 2013,16:46:58)
;
_computing_data_reduction
;
CrysAlisPro, Agilent Technologies,
Version 1.171.36.32 (release 02-08-2013 CrysAlis171 .NET)
(compiled Aug  2 2013,16:46:58)
;
_computing_molecular_graphics 'Olex2 (Dolomanov et al., 2009)'
_computing_publication_material 'Olex2 (Dolomanov et al., 2009)'
_computing_structure_refinement 'ShelXL (Sheldrick, 2008)'
_computing_structure_solution 'ShelXS (Sheldrick, 2008)'
_diffrn_ambient_temperature 123.01(10)
_diffrn_detector_area_resol_mean 10.3953
_diffrn_measured_fraction_theta_full 0.998
_diffrn_measured_fraction_theta_max 0.997
_diffrn_measurement_device_type 'SuperNova, Dual, Cu at zero, Atlas'
_diffrn_measurement_method '\w scans'
_diffrn_orient_matrix_UB_11 -0.0445112000
_diffrn_orient_matrix_UB_12 0.0901459000
_diffrn_orient_matrix_UB_13 -0.0195923000
_diffrn_orient_matrix_UB_21 -0.0625468000
_diffrn_orient_matrix_UB_22 0.0073556000
_diffrn_orient_matrix_UB_23 0.0571726000
_diffrn_orient_matrix_UB_31 0.0947146000
_diffrn_orient_matrix_UB_32 0.0471399000
_diffrn_orient_matrix_UB_33 0.0285220000
_diffrn_radiation_monochromator mirror
_diffrn_radiation_type CuK\a
_diffrn_radiation_wavelength 1.54184
_diffrn_reflns_av_R_equivalents 0.0202
_diffrn_reflns_av_unetI/netI 0.0180
_diffrn_reflns_Laue_measured_fraction_full 0.998
_diffrn_reflns_Laue_measured_fraction_max 0.997
_diffrn_reflns_limit_h_max 15
_diffrn_reflns_limit_h_min -15
_diffrn_reflns_limit_k_max 17
_diffrn_reflns_limit_k_min -18
_diffrn_reflns_limit_l_max 28
_diffrn_reflns_limit_l_min -19
_diffrn_reflns_number 13394
_diffrn_reflns_point_group_measured_fraction_full 0.998
_diffrn_reflns_point_group_measured_fraction_max 0.997
_diffrn_reflns_theta_full 67.684
_diffrn_reflns_theta_max 69.987
_diffrn_reflns_theta_min 3.498
_diffrn_source 'SuperNova (Cu) X-ray Source'
_exptl_absorpt_coefficient_mu 1.023
_exptl_absorpt_correction_T_max 0.822
_exptl_absorpt_correction_T_min 0.715
_exptl_absorpt_correction_type analytical
_exptl_absorpt_process_details
;
CrysAlisPro, Agilent Technologies,
Version 1.171.36.32 (release 02-08-2013 CrysAlis171 .NET)
(compiled Aug  2 2013,16:46:58)
Analytical numeric absorption correction using a multifaceted crystal
            model based on expressions derived by R.C. Clark & J.S. Reid.
(Clark, R. C. & Reid, J. S. (1995). Acta Cryst. A51, 887-897)
;
_exptl_crystal_colour colorless
_exptl_crystal_density_diffrn 1.274
_exptl_crystal_description brick
_exptl_crystal_F_000 1824
_exptl_crystal_size_max 0.4
_exptl_crystal_size_mid 0.29
_exptl_crystal_size_min 0.22
_refine_diff_density_max 0.876
_refine_diff_density_min -0.549
_refine_diff_density_rms 0.063
_refine_ls_extinction_method none
_refine_ls_goodness_of_fit_ref 1.037
_refine_ls_hydrogen_treatment mixed
_refine_ls_matrix_type full
_refine_ls_number_parameters 383
_refine_ls_number_reflns 4163
_refine_ls_number_restraints 105
_refine_ls_restrained_S_all 1.076
_refine_ls_R_factor_all 0.0724
_refine_ls_R_factor_gt 0.0677
_refine_ls_shift/su_max 0.002
_refine_ls_shift/su_mean 0.000
_refine_ls_structure_factor_coef Fsqd
_refine_ls_weighting_details 'w=1/[\s^2^(Fo^2^)+(0.1038P)^2^+4.2008P] where P=(Fo^2^+2Fc^2^)/3'
_refine_ls_weighting_scheme calc
_refine_ls_wR_factor_gt 0.1868
_refine_ls_wR_factor_ref 0.1921
_reflns_Friedel_coverage 0.000
_reflns_number_gt 3752
_reflns_number_total 4163
_reflns_threshold_expression 'I > 2\s(I)'
_cod_data_source_file c4ce01927j2.cif
_cod_data_source_block 5b@2
_cod_depositor_comments 'Adding full bibliography for 7219020--7219025.cif.'
_cod_original_cell_volume 4399.81(9)
_cod_database_code 7219022
_shelxl_version_number 2013-4
_chemical_oxdiff_formula 'C46 H64 F6 N1 O8 P1'
_shelx_space_group_comment
;

The structure is solved and refined in space group Pnnn with Z=2.
;
_shelx_estimated_absorpt_t_max 0.806
_shelx_estimated_absorpt_t_min 0.685
_reflns_odcompleteness_completeness 99.70
_reflns_odcompleteness_iscentric 1
_reflns_odcompleteness_theta 69.95
_olex2_refinement_description
;
1. Others
 Fixed Sof: H1B(0.5) H1A(0.5) H4B(0.5) H4A(0.5) O6(0.75) H6A(0.75) C29(0.75)
 H29A(0.75) H29B(0.75) H29C(0.75) O6B(0.25) H6B(0.25) C29B(0.25) H29D(0.25)
 H29E(0.25) H29F(0.25) H7A(0.5) H7B(0.5) Cl1(0.15) O9B(0.75) H9BA(0.75)
 H9BB(0.75) Cl1B(0.1) N1(0.25) H1(0.25) C31(0.25) H31A(0.25) H31B(0.25)
 C30(0.25) H30A(0.25) H30B(0.25) C32(0.25) H32A(0.25) H32B(0.25) H32C(0.25)
 C33(0.25) H33A(0.25) H33B(0.25) H33C(0.25) O10(0.25) H10D(0.25) H10E(0.25)
 C34(0.25) H34A(0.25) H34B(0.25) C35(0.25) H35A(0.25) H35B(0.25) H35C(0.25)
 Fixed U13: O7(0) Cl1(0) N1(0) O10(0)
 Fixed U23: O7(0) Cl1(0) N1(0) O10(0)
 Fixed Uiso: H1B(0.058) H1A(0.058) H2(0.065) H3(0.064) H4B(0.063) H4A(0.063)
 H6(0.032) H7(0.034) H8A(0.037) H8B(0.037) H9A(0.063) H9B(0.063) H9C(0.063)
 H10A(0.074) H10B(0.074) H10C(0.074) H16(0.032) H17(0.033) H18A(0.038)
 H18B(0.038) H19A(0.062) H19B(0.062) H19C(0.062) H20A(0.09) H20B(0.09)
 H20C(0.09) H6A(0.111) H29A(0.168) H29B(0.168) H29C(0.168) H6B(0.118)
 H29D(0.151) H29E(0.151) H29F(0.151) H7A(0.1) H7B(0.1) H9BA(0.141) H9BB(0.141)
 H1(0.089) H31A(0.078) H31B(0.078) H30A(0.088) H30B(0.088) H32A(0.098)
 H32B(0.098) H32C(0.098) H33A(0.11) H33B(0.11) H33C(0.11) H10D(0.063)
 H10E(0.063) H34A(0.153) H34B(0.153) H35A(0.131) H35B(0.131) H35C(0.131)
 Fixed X: H6(0.3933) H7(0.3797) H8A(0.4211) H8B(0.3192) H9A(0.2806)
 H9B(0.3101) H9C(0.2081) H10A(0.697) H10B(0.6524) H10C(0.5931) H16(0.1847) H17(-
 0.0906) H18A(-0.02) H18B(0.0528) H19A(-0.0993) H19B(-0.1734) H19C(-0.1008)
 H20A(0.0519) H20B(0.1466) H20C(0.0308) H6A(0.324) H29A(0.4871) H29B(0.3741)
 H29C(0.4489) H6B(0.347) H29D(0.4852) H29E(0.3721) H29F(0.4207) O7(0.25)
 Cl1(0.25) H9BA(0.2362) H9BB(0.1393) N1(0.25) H1(0.25) H31A(0.2181)
 H31B(0.1183) H30A(0.3763) H30B(0.3711) H32A(0.389) H32B(0.4448) H32C(0.4947)
 H33A(0.227) H33B(0.2811) H33C(0.1569) O10(0.25) H10D(0.2771) H10E(0.3011)
 H34A(0.2844) H34B(0.176) H35A(0.1311) H35B(0.0995) H35C(0.2059)
 Fixed Y: H6(0.299) H7(0.5285) H8A(0.4661) H8B(0.4035) H9A(0.5277) H9B(0.5926)
 H9C(0.5303) H10A(0.4198) H10B(0.3367) H10C(0.4301) H16(0.3662) H17(0.3611)
 H18A(0.4011) H18B(0.3145) H19A(0.2885) H19B(0.3111) H19C(0.2243) H20A(0.6263)
 H20B(0.5819) H20C(0.539) H6A(0.3966) H29A(0.2925) H29B(0.2591) H29C(0.3157)
 H6B(0.3334) H29D(0.3225) H29E(0.2952) H29F(0.2421) O7(0.75) Cl1(0.25)
 H9BA(0.4063) H9BB(0.3649) N1(0.25) H1(0.25) H31A(0.3558) H31B(0.3267)
 H30A(0.3392) H30B(0.2943) H32A(0.1497) H32B(0.2135) H32C(0.2019) H33A(0.4669)
 H33B(0.3989) H33C(0.4184) O10(0.25) H10D(0.2327) H10E(0.3007) H34A(0.1433)
 H34B(0.1922) H35A(0.0639) H35B(0.1529) H35C(0.1015)
 Fixed Z: H6(0.0227) H7(0.0591) H8A(-0.0323) H8B(-0.0282) H9A(-0.0864) H9B(-
 0.034) H9C(-0.0295) H10A(0.1849) H10B(0.2203) H10C(0.224) H16(0.0243)
 H17(0.0611) H18A(-0.0309) H18B(-0.0303) H19A(-0.0868) H19B(-0.0325) H19C(-
 0.0316) H20A(0.1859) H20B(0.2217) H20C(0.2235) H6A(-0.173) H29A(-0.196) H29B(-
 0.1735) H29C(-0.1315) H6B(-0.1196) H29D(-0.1989) H29E(-0.2246) H29F(-0.1708)
 H9BA(-0.1852) H9BB(-0.1697) H1(0.2683) H31A(0.1779) H31B(0.2158) H30A(0.24)
 H30B(0.1765) H32A(0.2358) H32B(0.282) H32C(0.2186) H33A(0.2369) H33B(0.2811)
 H33C(0.2852) H10D(0.3839) H10E(0.3433) H34A(0.1826) H34B(0.164) H35A(0.224)
 H35B(0.2574) H35C(0.2742)
;

loop_
_space_group_symop_operation_xyz
'x, y, z'
'-x+1/2, -y+1/2, z'
'x, -y+1/2, -z+1/2'
'-x+1/2, y, -z+1/2'
'-x, -y, -z'
'x-1/2, y-1/2, -z'
'-x, y-1/2, z-1/2'
'x-1/2, -y, z-1/2'

loop_
_atom_site_label
_atom_site_type_symbol
_atom_site_fract_x
_atom_site_fract_y
_atom_site_fract_z
_atom_site_U_iso_or_equiv
_atom_site_adp_type
_atom_site_occupancy
_atom_site_site_symmetry_order
_atom_site_calc_flag
_atom_site_refinement_flags_posn
_atom_site_refinement_flags_adp
_atom_site_refinement_flags_occupancy
_atom_site_disorder_assembly
_atom_site_disorder_group
O1 O 0.64588(13) 0.22168(10) 0.14557(8) 0.0384(4) Uani 1 1 d D . . . .
H1B H 0.614(5) 0.172(2) 0.146(3) 0.058 Uiso 0.5 1 d DR . P A -1
H1A H 0.710(2) 0.239(5) 0.147(3) 0.058 Uiso 0.5 1 d DR . P B -2
O2 O 0.48070(15) 0.50682(11) 0.14737(8) 0.0432(4) Uani 1 1 d D . . . .
H2 H 0.536(2) 0.533(2) 0.1581(15) 0.065 Uiso 1 1 d DR . . . .
O3 O 0.28237(14) 0.57726(12) 0.14579(8) 0.0429(4) Uani 1 1 d D . . . .
H3 H 0.3444(13) 0.5550(19) 0.1486(15) 0.064 Uiso 1 1 d DR . . . .
O4 O -0.06247(13) 0.44866(12) 0.14801(8) 0.0420(4) Uani 1 1 d D . . . .
H4B H -0.091(3) 0.398(2) 0.146(3) 0.063 Uiso 0.5 1 d DR . P C -1
H4A H -0.091(5) 0.496(3) 0.162(3) 0.063 Uiso 0.5 1 d DR . P D -2
C1 C 0.51011(15) 0.25483(14) 0.07555(9) 0.0269(4) Uani 1 1 d . . . . .
C2 C 0.57326(17) 0.28086(14) 0.12216(10) 0.0319(5) Uani 1 1 d . . . . .
C3 C 0.56516(19) 0.36461(15) 0.14741(10) 0.0359(5) Uani 1 1 d . . . . .
C4 C 0.49180(18) 0.42359(15) 0.12350(10) 0.0330(5) Uani 1 1 d . . . . .
C5 C 0.42761(16) 0.40113(14) 0.07623(9) 0.0277(4) Uani 1 1 d . . . . .
C6 C 0.43775(15) 0.31617(13) 0.05404(9) 0.0263(4) Uani 1 1 d . . . . .
H6 H 0.3933 0.2990 0.0227 0.032 Uiso 1 1 calc R . . . .
C7 C 0.35122(16) 0.46844(13) 0.04958(9) 0.0282(4) Uani 1 1 d . . . . .
H7 H 0.3797 0.5285 0.0591 0.034 Uiso 1 1 calc R . . . .
C8 C 0.34811(17) 0.46193(14) -0.01693(9) 0.0311(5) Uani 1 1 d . . . . .
H8A H 0.4211 0.4661 -0.0323 0.037 Uiso 1 1 calc R . . . .
H8B H 0.3192 0.4035 -0.0282 0.037 Uiso 1 1 calc R . . . .
C9 C 0.2807(2) 0.53463(17) -0.04414(11) 0.0422(6) Uani 1 1 d . . . . .
H9A H 0.2806 0.5277 -0.0864 0.063 Uiso 1 1 calc R . . . .
H9B H 0.3101 0.5926 -0.0340 0.063 Uiso 1 1 calc R . . . .
H9C H 0.2081 0.5303 -0.0295 0.063 Uiso 1 1 calc R . . . .
C10 C 0.6328(2) 0.39002(18) 0.19862(12) 0.0495(7) Uani 1 1 d . . . . .
H10A H 0.6970 0.4198 0.1849 0.074 Uiso 1 1 calc GR . . . .
H10B H 0.6524 0.3367 0.2203 0.074 Uiso 1 1 calc GR . . . .
H10C H 0.5931 0.4301 0.2240 0.074 Uiso 1 1 calc GR . . . .
C11 C 0.24106(17) 0.46294(13) 0.07665(9) 0.0281(4) Uani 1 1 d . . . . .
C12 C 0.21097(18) 0.51772(15) 0.12254(10) 0.0338(5) Uani 1 1 d D . . . .
C13 C 0.1097(2) 0.51364(17) 0.14737(10) 0.0391(5) Uani 1 1 d . . . . .
C14 C 0.03710(17) 0.45431(16) 0.12358(10) 0.0339(5) Uani 1 1 d D . . . .
C15 C 0.06234(16) 0.39986(13) 0.07652(9) 0.0277(4) Uani 1 1 d . . . . .
C16 C 0.16523(16) 0.40464(13) 0.05513(9) 0.0268(4) Uani 1 1 d . . . . .
H16 H 0.1847 0.3662 0.0243 0.032 Uiso 1 1 calc R . . . .
C17 C -0.01945(16) 0.33793(13) 0.04962(9) 0.0279(4) Uani 1 1 d . . . . .
H17 H -0.0906 0.3611 0.0611 0.033 Uiso 1 1 calc R . . . .
C18 C -0.01577(17) 0.33909(14) -0.01721(9) 0.0317(5) Uani 1 1 d . . . . .
H18A H -0.0200 0.4011 -0.0309 0.038 Uiso 1 1 calc R . . . .
H18B H 0.0528 0.3145 -0.0303 0.038 Uiso 1 1 calc R . . . .
C19 C -0.1053(2) 0.28603(17) -0.04447(11) 0.0414(6) Uani 1 1 d . . . . .
H19A H -0.0993 0.2885 -0.0868 0.062 Uiso 1 1 calc R . . . .
H19B H -0.1734 0.3111 -0.0325 0.062 Uiso 1 1 calc R . . . .
H19C H -0.1008 0.2243 -0.0316 0.062 Uiso 1 1 calc R . . . .
C20 C 0.0824(2) 0.5701(2) 0.19914(13) 0.0598(8) Uani 1 1 d . . . . .
H20A H 0.0519 0.6263 0.1859 0.090 Uiso 1 1 calc GR . . . .
H20B H 0.1466 0.5819 0.2217 0.090 Uiso 1 1 calc DGR . . . .
H20C H 0.0308 0.5390 0.2235 0.090 Uiso 1 1 calc GR . . . .
O6 O 0.3791(3) 0.3860(2) -0.1922(2) 0.0738(9) Uani 0.75 1 d . . P E 2
H6A H 0.3240 0.3966 -0.1730 0.111 Uiso 0.75 1 calc GR . P E 2
C29 C 0.4259(10) 0.3074(6) -0.1718(5) 0.112(3) Uani 0.75 1 d . . P E 2
H29A H 0.4871 0.2925 -0.1960 0.168 Uiso 0.75 1 calc GR . P E 2
H29B H 0.3741 0.2591 -0.1735 0.168 Uiso 0.75 1 calc GR . P E 2
H29C H 0.4489 0.3157 -0.1315 0.168 Uiso 0.75 1 calc GR . P E 2
O6B O 0.3641(9) 0.3604(9) -0.1500(6) 0.079(3) Uani 0.25 1 d . . P F 1
H6B H 0.3470 0.3334 -0.1196 0.118 Uiso 0.25 1 calc GR . P F 1
C29B C 0.414(3) 0.300(2) -0.1891(16) 0.101(6) Uani 0.25 1 d . U P F 1
H29D H 0.4852 0.3225 -0.1989 0.151 Uiso 0.25 1 calc GR . P F 1
H29E H 0.3721 0.2952 -0.2246 0.151 Uiso 0.25 1 calc GR . P F 1
H29F H 0.4207 0.2421 -0.1708 0.151 Uiso 0.25 1 calc GR . P F 1
O7 O 0.2500 0.7500 0.18970(14) 0.0666(9) Uani 1 2 d DS T P . .
H7A H 0.250(9) 0.712(4) 0.165(3) 0.100 Uiso 0.5 1 d DR . P G -1
H7B H 0.213(5) 0.757(8) 0.219(2) 0.100 Uiso 0.5 1 d DR . P H -1
Cl1 Cl 0.2500 0.2500 -0.0716(3) 0.0943(15) Uani 0.3 2 d S T P I 1
O9B O 0.1676(3) 0.4104(3) -0.1869(3) 0.0939(14) Uani 0.75 1 d . . P J 1
H9BA H 0.2362 0.4063 -0.1852 0.141 Uiso 0.75 1 d G . P J 1
H9BB H 0.1393 0.3649 -0.1697 0.141 Uiso 0.75 1 d G . P J 1
Cl1B Cl 0.1776(10) 0.3823(9) -0.1445(8) 0.099(3) Uani 0.1 1 d . . P K 2
N1 N 0.2500 0.2500 0.2315(3) 0.0590(18) Uani 0.5 2 d DS T P . .
H1 H 0.2500 0.2500 0.2683 0.089 Uiso 0.5 2 d DRS T P L .
C31 C 0.1956(9) 0.3371(7) 0.2172(5) 0.065(3) Uani 0.25 1 d D U P L -1
H31A H 0.2181 0.3558 0.1779 0.078 Uiso 0.25 1 calc R . P L -1
H31B H 0.1183 0.3267 0.2158 0.078 Uiso 0.25 1 calc R . P L -1
C30 C 0.3606(7) 0.2840(8) 0.2185(6) 0.073(4) Uani 0.25 1 d D U P L -1
H30A H 0.3763 0.3392 0.2400 0.088 Uiso 0.25 1 calc R . P L -1
H30B H 0.3711 0.2943 0.1765 0.088 Uiso 0.25 1 calc R . P L -1
C32 C 0.4286(9) 0.2050(9) 0.2408(4) 0.065(3) Uani 0.25 1 d D U P L -1
H32A H 0.3890 0.1497 0.2358 0.098 Uiso 0.25 1 calc GR . P L -1
H32B H 0.4448 0.2135 0.2820 0.098 Uiso 0.25 1 calc GR . P L -1
H32C H 0.4947 0.2019 0.2186 0.098 Uiso 0.25 1 calc GR . P L -1
C33 C 0.2170(13) 0.4118(10) 0.2587(7) 0.073(4) Uani 0.25 1 d D U P L -1
H33A H 0.2270 0.4669 0.2369 0.110 Uiso 0.25 1 calc DGR . P L -1
H33B H 0.2811 0.3989 0.2811 0.110 Uiso 0.25 1 calc GR . P L -1
H33C H 0.1569 0.4184 0.2852 0.110 Uiso 0.25 1 calc GR . P L -1
O10 O 0.2500 0.2500 0.3512(2) 0.0419(11) Uani 0.5 2 d DS T P M 1
H10D H 0.2771 0.2327 0.3839 0.063 Uiso 0.25 1 d G . P M 1
H10E H 0.3011 0.3007 0.3433 0.063 Uiso 0.25 1 d DG . P M 1
C34 C 0.221(2) 0.1749(12) 0.1972(9) 0.128(8) Uani 0.25 1 d D U P L -1
H34A H 0.2844 0.1433 0.1826 0.153 Uiso 0.25 1 calc R . P L -1
H34B H 0.1760 0.1922 0.1640 0.153 Uiso 0.25 1 calc R . P L -1
C35 C 0.1586(18) 0.1177(12) 0.2423(8) 0.088(5) Uani 0.25 1 d D U P L -1
H35A H 0.1311 0.0639 0.2240 0.131 Uiso 0.25 1 d R . P L -1
H35B H 0.0995 0.1529 0.2574 0.131 Uiso 0.25 1 d R . P L -1
H35C H 0.2059 0.1015 0.2742 0.131 Uiso 0.25 1 d R . P L -1

loop_
_atom_site_aniso_label
_atom_site_aniso_U_11
_atom_site_aniso_U_22
_atom_site_aniso_U_33
_atom_site_aniso_U_23
_atom_site_aniso_U_13
_atom_site_aniso_U_12
O1 0.0331(8) 0.0303(8) 0.0517(10) 0.0001(7) -0.0136(7) 0.0033(6)
O2 0.0501(10) 0.0301(9) 0.0494(10) -0.0134(7) -0.0133(8) 0.0044(7)
O3 0.0384(9) 0.0387(9) 0.0518(10) -0.0147(8) -0.0009(7) -0.0097(7)
O4 0.0342(9) 0.0436(10) 0.0483(10) -0.0124(8) 0.0107(7) -0.0089(7)
C1 0.0249(9) 0.0255(10) 0.0302(10) -0.0009(8) 0.0017(7) -0.0013(8)
C2 0.0297(10) 0.0300(11) 0.0359(11) -0.0010(8) -0.0050(9) 0.0044(8)
C3 0.0393(12) 0.0336(12) 0.0350(11) -0.0044(9) -0.0088(9) 0.0035(9)
C4 0.0387(12) 0.0265(11) 0.0337(11) -0.0055(8) -0.0041(9) 0.0020(9)
C5 0.0271(10) 0.0259(10) 0.0301(10) 0.0011(8) -0.0001(8) -0.0011(8)
C6 0.0250(9) 0.0262(10) 0.0278(10) -0.0003(7) 0.0003(7) -0.0027(8)
C7 0.0283(10) 0.0224(9) 0.0338(11) 0.0001(8) -0.0012(8) -0.0007(8)
C8 0.0311(11) 0.0287(10) 0.0335(11) 0.0037(8) -0.0011(8) 0.0003(8)
C9 0.0439(13) 0.0393(13) 0.0435(13) 0.0101(10) -0.0023(10) 0.0044(10)
C10 0.0603(16) 0.0429(13) 0.0453(14) -0.0129(11) -0.0232(12) 0.0122(12)
C11 0.0296(10) 0.0236(9) 0.0310(10) 0.0020(8) -0.0013(8) 0.0003(8)
C12 0.0352(11) 0.0289(11) 0.0373(11) -0.0047(9) -0.0005(9) -0.0052(9)
C13 0.0397(12) 0.0397(12) 0.0379(12) -0.0097(10) 0.0051(10) -0.0073(10)
C14 0.0302(11) 0.0359(11) 0.0357(11) -0.0028(9) 0.0040(9) -0.0026(9)
C15 0.0285(10) 0.0233(10) 0.0314(10) 0.0022(8) -0.0031(8) 0.0003(8)
C16 0.0288(10) 0.0220(9) 0.0296(10) 0.0009(7) -0.0015(8) 0.0017(8)
C17 0.0251(9) 0.0248(10) 0.0337(10) 0.0012(8) -0.0023(8) 0.0003(8)
C18 0.0331(11) 0.0294(11) 0.0327(11) 0.0029(8) -0.0042(8) -0.0021(9)
C19 0.0411(13) 0.0423(13) 0.0407(12) -0.0009(10) -0.0086(10) -0.0051(10)
C20 0.0531(16) 0.0703(19) 0.0559(17) -0.0306(15) 0.0192(13) -0.0228(15)
O6 0.0619(19) 0.0582(18) 0.101(3) -0.0054(18) -0.0093(18) -0.0030(15)
C29 0.153(7) 0.045(3) 0.139(8) -0.012(4) -0.031(6) -0.019(4)
O6B 0.066(6) 0.082(7) 0.089(7) 0.005(6) -0.004(5) -0.002(5)
C29B 0.110(9) 0.088(10) 0.105(11) 0.006(8) -0.016(9) -0.022(9)
O7 0.111(3) 0.0422(16) 0.0463(16) 0.000 0.000 0.0124(18)
Cl1 0.083(3) 0.073(3) 0.127(4) 0.000 0.000 -0.009(2)
O9B 0.071(2) 0.059(2) 0.151(4) -0.031(3) -0.015(3) -0.0028(18)
Cl1B 0.075(5) 0.073(6) 0.149(9) -0.012(6) 0.005(6) 0.012(5)
N1 0.075(5) 0.080(5) 0.022(3) 0.000 0.000 -0.004(4)
C31 0.050(6) 0.087(7) 0.059(6) 0.020(6) 0.005(5) 0.013(5)
C30 0.070(7) 0.097(8) 0.054(6) 0.026(6) 0.019(5) 0.027(6)
C32 0.050(5) 0.123(8) 0.023(4) 0.010(5) 0.009(4) 0.043(5)
C33 0.086(9) 0.067(7) 0.068(8) -0.008(6) -0.007(7) 0.013(6)
O10 0.051(3) 0.044(3) 0.030(2) 0.000 0.000 -0.001(2)
C34 0.124(11) 0.136(11) 0.124(11) -0.002(9) -0.002(9) 0.010(9)
C35 0.129(13) 0.062(9) 0.072(9) -0.004(7) -0.006(10) -0.008(9)

loop_
_atom_type_symbol
_atom_type_description
_atom_type_scat_dispersion_real
_atom_type_scat_dispersion_imag
_atom_type_scat_source
C C 0.0181 0.0091 'International Tables Vol C Tables 4.2.6.8 and 6.1.1.4'
H H 0.0000 0.0000 'International Tables Vol C Tables 4.2.6.8 and 6.1.1.4'
Cl Cl 0.3639 0.7018 'International Tables Vol C Tables 4.2.6.8 and 6.1.1.4'
N N 0.0311 0.0180 'International Tables Vol C Tables 4.2.6.8 and 6.1.1.4'
O O 0.0492 0.0322 'International Tables Vol C Tables 4.2.6.8 and 6.1.1.4'

loop_
_exptl_crystal_face_index_h
_exptl_crystal_face_index_k
_exptl_crystal_face_index_l
_exptl_crystal_face_perp_dist
_exptl_oxdiff_crystal_face_indexfrac_h
_exptl_oxdiff_crystal_face_indexfrac_k
_exptl_oxdiff_crystal_face_indexfrac_l
_exptl_oxdiff_crystal_face_x
_exptl_oxdiff_crystal_face_y
_exptl_oxdiff_crystal_face_z
-7 -4 -4 0.2087 -7.0000 -4.0000 -4.0002 0.0294 0.1797 -0.9657
-3 4 13 0.1265 -3.0000 4.0000 13.0001 0.2394 0.9603 0.2752
0 -2 15 0.0810 -0.0000 -2.0000 15.0000 -0.4742 0.8429 0.3336
0 2 -15 0.1073 0.0000 2.0000 -15.0000 0.4742 -0.8429 -0.3336
5 -8 -2 0.1278 5.0000 -8.0000 -2.0001 -0.9045 -0.4859 0.0394
7 4 6 0.2001 7.0000 4.0000 6.0002 -0.0686 -0.0654 1.0227
-5 8 2 0.1246 -5.0000 8.0000 2.0001 0.9045 0.4859 -0.0394
-1 -9 -6 0.1465 -1.0000 -9.0000 -6.0002 -0.6492 -0.3467 -0.6901
2 9 6 0.1346 2.0000 9.0000 6.0002 0.6047 0.2842 0.7848
-1 8 -9 0.1000 -1.0000 8.0000 -8.9999 0.9420 -0.3932 0.0257
3 -5 11 0.1138 3.0000 -5.0000 11.0000 -0.7998 0.4045 0.3622
0 -8 9 0.1248 0.0000 -8.0000 8.9999 -0.8975 0.4557 -0.1204
3 9 -5 0.1293 3.0000 9.0000 -4.9998 0.7757 -0.4073 0.5658
-6 -7 -3 0.1775 -6.0000 -7.0000 -3.0002 -0.3052 0.1523 -0.9838
5 2 -12 0.1431 5.0000 2.0000 -11.9999 0.1928 -0.9841 0.2256
-7 -4 2 0.1919 -7.0000 -4.0000 1.9998 -0.0882 0.5227 -0.7945
5 -5 -8 0.1329 5.0000 -5.0000 -8.0000 -0.5165 -0.8069 0.0097
0 -5 -13 0.1380 0.0000 -5.0000 -13.0001 -0.1960 -0.7800 -0.6065

loop_
_geom_angle_atom_site_label_1
_geom_angle_atom_site_label_2
_geom_angle_atom_site_label_3
_geom_angle
_geom_angle_site_symmetry_1
_geom_angle_site_symmetry_3
C2 O1 H1B 105(5) . .
C2 O1 H1A 116(5) . .
C4 O2 H2 118(3) . .
C12 O3 H3 111.8(18) . .
C14 O4 H4B 114(2) . .
C14 O4 H4A 119(5) . .
C2 C1 C17 121.05(18) . 2
C6 C1 C2 117.52(19) . .
C6 C1 C17 121.43(18) . 2
O1 C2 C1 119.69(19) . .
O1 C2 C3 117.98(19) . .
C1 C2 C3 122.3(2) . .
C2 C3 C4 117.5(2) . .
C2 C3 C10 121.0(2) . .
C4 C3 C10 121.5(2) . .
O2 C4 C3 119.4(2) . .
O2 C4 C5 118.2(2) . .
C3 C4 C5 122.4(2) . .
C4 C5 C7 121.11(19) . .
C6 C5 C4 117.22(19) . .
C6 C5 C7 121.66(18) . .
C1 C6 H6 118.5 . .
C5 C6 C1 123.00(19) . .
C5 C6 H6 118.5 . .
C5 C7 H7 106.7 . .
C5 C7 C8 111.96(17) . .
C8 C7 H7 106.7 . .
C11 C7 C5 111.99(17) . .
C11 C7 H7 106.7 . .
C11 C7 C8 112.37(17) . .
C7 C8 H8A 109.2 . .
C7 C8 H8B 109.2 . .
H8A C8 H8B 107.9 . .
C9 C8 C7 112.25(19) . .
C9 C8 H8A 109.2 . .
C9 C8 H8B 109.2 . .
C8 C9 H9A 109.5 . .
C8 C9 H9B 109.5 . .
C8 C9 H9C 109.5 . .
H9A C9 H9B 109.5 . .
H9A C9 H9C 109.5 . .
H9B C9 H9C 109.5 . .
C3 C10 H10A 109.5 . .
C3 C10 H10B 109.5 . .
C3 C10 H10C 109.5 . .
H10A C10 H10B 109.5 . .
H10A C10 H10C 109.5 . .
H10B C10 H10C 109.5 . .
C12 C11 C7 121.70(19) . .
C16 C11 C7 121.06(18) . .
C16 C11 C12 117.2(2) . .
O3 C12 C11 120.1(2) . .
O3 C12 C13 117.8(2) . .
C11 C12 C13 122.1(2) . .
C12 C13 C20 120.5(2) . .
C14 C13 C12 117.9(2) . .
C14 C13 C20 121.6(2) . .
O4 C14 C13 118.6(2) . .
O4 C14 C15 119.21(19) . .
C13 C14 C15 122.2(2) . .
C14 C15 C17 121.43(19) . .
C16 C15 C14 117.21(19) . .
C16 C15 C17 121.36(18) . .
C11 C16 H16 118.3 . .
C15 C16 C11 123.31(19) . .
C15 C16 H16 118.3 . .
C1 C17 H17 106.7 2 .
C1 C17 C18 113.53(17) 2 .
C15 C17 C1 110.55(16) . 2
C15 C17 H17 106.7 . .
C15 C17 C18 112.26(17) . .
C18 C17 H17 106.7 . .
C17 C18 H18A 109.1 . .
C17 C18 H18B 109.1 . .
H18A C18 H18B 107.8 . .
C19 C18 C17 112.59(18) . .
C19 C18 H18A 109.1 . .
C19 C18 H18B 109.1 . .
C18 C19 H19A 109.5 . .
C18 C19 H19B 109.5 . .
C18 C19 H19C 109.5 . .
H19A C19 H19B 109.5 . .
H19A C19 H19C 109.5 . .
H19B C19 H19C 109.5 . .
C13 C20 H20A 109.5 . .
C13 C20 H20B 109.5 . .
C13 C20 H20C 109.5 . .
H20A C20 H20B 109.5 . .
H20A C20 H20C 109.5 . .
H20B C20 H20C 109.5 . .
C29 O6 H6A 109.5 . .
O6 C29 H29A 109.5 . .
O6 C29 H29B 109.5 . .
O6 C29 H29C 109.5 . .
H29A C29 H29B 109.5 . .
H29A C29 H29C 109.5 . .
H29B C29 H29C 109.5 . .
C29B O6B H6B 109.5 . .
O6B C29B H29D 109.5 . .
O6B C29B H29E 109.5 . .
O6B C29B H29F 109.5 . .
H29D C29B H29E 109.5 . .
H29D C29B H29F 109.5 . .
H29E C29B H29F 109.5 . .
H7A O7 H7B 131(10) . .
H9BA O9B H9BB 109.5 . .
N1 N1 H1 0.0 3 .
N1 N1 C31 102.5(5) 3 .
N1 N1 C30 101.4(6) 3 .
N1 N1 C34 123.6(9) 3 .
C31 N1 H1 102.5 . .
C30 N1 H1 101.4 . .
C30 N1 C31 94.6(6) . .
C34 N1 H1 123.6 . .
C34 N1 C31 116.8(12) . .
C34 N1 C30 113.2(11) . .
N1 C31 N1 26.0(4) . 3
N1 C31 H31A 108.4 . .
N1 C31 H31A 131.6 3 .
N1 C31 H31B 108.4 . .
N1 C31 H31B 105.5 3 .
H31A C31 H31B 107.5 . .
C33 C31 N1 93.3(9) . 3
C33 C31 N1 115.5(10) . .
C33 C31 H31A 108.4 . .
C33 C31 H31B 108.4 . .
N1 C30 N1 26.4(4) . 3
N1 C30 H30A 94.0 3 .
N1 C30 H30A 111.7 . .
N1 C30 H30B 111.7 . .
N1 C30 H30B 137.8 3 .
N1 C30 C32 100.5(7) . .
H30A C30 H30B 109.4 . .
C32 C30 N1 89.9(6) . 3
C32 C30 H30A 111.7 . .
C32 C30 H30B 111.7 . .
C30 C32 H32A 109.5 . .
C30 C32 H32B 109.5 . .
C30 C32 H32C 109.5 . .
H32A C32 H32B 109.5 . .
H32A C32 H32C 109.5 . .
H32B C32 H32C 109.5 . .
C31 C33 H33A 109.5 . .
C31 C33 H33B 109.5 . .
C31 C33 H33C 109.5 . .
H33A C33 H33B 109.5 . .
H33A C33 H33C 109.5 . .
H33B C33 H33C 109.5 . .
H10D O10 H10E 97.5 . .
N1 C34 H34A 111.5 . .
N1 C34 H34B 111.5 . .
N1 C34 C35 101.5(13) . .
H34A C34 H34B 109.3 . .
C35 C34 H34A 111.5 . .
C35 C34 H34B 111.5 . .
C34 C35 H35A 110.5 . .
C34 C35 H35B 108.8 . .
C34 C35 H35C 109.1 . .
H35A C35 H35B 109.5 . .
H35A C35 H35C 109.5 . .
H35B C35 H35C 109.5 . .

loop_
_geom_bond_atom_site_label_1
_geom_bond_atom_site_label_2
_geom_bond_distance
_geom_bond_site_symmetry_2
O1 H1B 0.84(2) .
O1 H1A 0.85(2) .
O1 C2 1.390(3) .
O2 H2 0.843(19) .
O2 C4 1.380(3) .
O3 H3 0.855(17) .
O3 C12 1.382(3) .
O4 H4B 0.85(2) .
O4 H4A 0.86(2) .
O4 C14 1.381(3) .
C1 C2 1.395(3) .
C1 C6 1.393(3) .
C1 C17 1.528(3) 2
C2 C3 1.396(3) .
C3 C4 1.399(3) .
C3 C10 1.507(3) .
C4 C5 1.400(3) .
C5 C6 1.388(3) .
C5 C7 1.531(3) .
C6 H6 0.9500 .
C7 H7 1.0000 .
C7 C8 1.537(3) .
C7 C11 1.528(3) .
C8 H8A 0.9900 .
C8 H8B 0.9900 .
C8 C9 1.525(3) .
C9 H9A 0.9800 .
C9 H9B 0.9800 .
C9 H9C 0.9800 .
C10 H10A 0.9800 .
C10 H10B 0.9800 .
C10 H10C 0.9800 .
C11 C12 1.396(3) .
C11 C16 1.393(3) .
C12 C13 1.403(3) .
C13 C14 1.395(3) .
C13 C20 1.507(3) .
C14 C15 1.398(3) .
C15 C16 1.392(3) .
C15 C17 1.526(3) .
C16 H16 0.9500 .
C17 C1 1.528(3) 2
C17 H17 1.0000 .
C17 C18 1.541(3) .
C18 H18A 0.9900 .
C18 H18B 0.9900 .
C18 C19 1.522(3) .
C19 H19A 0.9800 .
C19 H19B 0.9800 .
C19 H19C 0.9800 .
C20 H20A 0.9800 .
C20 H20B 0.9800 .
C20 H20C 0.9800 .
O6 H6A 0.8400 .
O6 C29 1.408(10) .
C29 H29A 0.9800 .
C29 H29B 0.9800 .
C29 H29C 0.9800 .
O6B H6B 0.8400 .
O6B C29B 1.429(18) .
C29B H29D 0.9800 .
C29B H29E 0.9800 .
C29B H29F 0.9800 .
O7 H7A 0.81(2) .
O7 H7B 0.82(2) .
O9B H9BA 0.8701 .
O9B H9BB 0.8706 .
N1 N1 0.853(12) 3
N1 H1 0.8480 .
N1 C31 1.520(8) .
N1 C30 1.519(9) .
N1 C34 1.429(10) .
C31 N1 1.898(10) 3
C31 H31A 0.9900 .
C31 H31B 0.9900 .
C31 C33 1.505(9) .
C30 N1 1.883(10) 3
C30 H30A 0.9900 .
C30 H30B 0.9900 .
C30 C32 1.558(9) .
C32 H32A 0.9800 .
C32 H32B 0.9800 .
C32 H32C 0.9800 .
C33 H33A 0.9800 .
C33 H33B 0.9800 .
C33 H33C 0.9800 .
O10 H10D 0.8695 .
O10 H10E 1.0177 .
C34 H34A 0.9900 .
C34 H34B 0.9900 .
C34 C35 1.567(18) .
C35 H35A 0.9801 .
C35 H35B 0.9796 .
C35 H35C 0.9793 .

loop_
_geom_torsion_atom_site_label_1
_geom_torsion_atom_site_label_2
_geom_torsion_atom_site_label_3
_geom_torsion_atom_site_label_4
_geom_torsion
_geom_torsion_site_symmetry_1
_geom_torsion_site_symmetry_4
O1 C2 C3 C4 -180.0(2) . .
O1 C2 C3 C10 -0.2(4) . .
O2 C4 C5 C6 -178.05(19) . .
O2 C4 C5 C7 3.2(3) . .
O3 C12 C13 C14 179.3(2) . .
O3 C12 C13 C20 -2.3(4) . .
O4 C14 C15 C16 -176.88(19) . .
O4 C14 C15 C17 3.3(3) . .
C1 C2 C3 C4 -1.2(4) . .
C1 C2 C3 C10 178.6(2) . .
C1 C17 C18 C19 60.5(2) 2 .
C2 C1 C6 C5 1.1(3) . .
C2 C3 C4 O2 179.6(2) . .
C2 C3 C4 C5 0.3(4) . .
C3 C4 C5 C6 1.2(3) . .
C3 C4 C5 C7 -177.6(2) . .
C4 C5 C6 C1 -1.9(3) . .
C4 C5 C7 C8 140.6(2) . .
C4 C5 C7 C11 -92.1(2) . .
C5 C7 C8 C9 -174.33(18) . .
C5 C7 C11 C12 94.7(2) . .
C5 C7 C11 C16 -87.4(2) . .
C6 C1 C2 O1 179.31(19) . .
C6 C1 C2 C3 0.5(3) . .
C6 C5 C7 C8 -38.2(3) . .
C6 C5 C7 C11 89.1(2) . .
C7 C5 C6 C1 176.84(18) . .
C7 C11 C12 O3 -1.8(3) . .
C7 C11 C12 C13 179.5(2) . .
C7 C11 C16 C15 -177.03(18) . .
C8 C7 C11 C12 -138.3(2) . .
C8 C7 C11 C16 39.7(3) . .
C10 C3 C4 O2 -0.3(4) . .
C10 C3 C4 C5 -179.5(2) . .
C11 C7 C8 C9 58.6(2) . .
C11 C12 C13 C14 -2.0(4) . .
C11 C12 C13 C20 176.4(3) . .
C12 C11 C16 C15 1.0(3) . .
C12 C13 C14 O4 179.2(2) . .
C12 C13 C14 C15 0.0(4) . .
C13 C14 C15 C16 2.2(3) . .
C13 C14 C15 C17 -177.6(2) . .
C14 C15 C16 C11 -2.8(3) . .
C14 C15 C17 C1 -95.1(2) . 2
C14 C15 C17 C18 137.1(2) . .
C15 C17 C18 C19 -173.26(18) . .
C16 C11 C12 O3 -179.81(19) . .
C16 C11 C12 C13 1.5(3) . .
C16 C15 C17 C1 85.1(2) . 2
C16 C15 C17 C18 -42.8(3) . .
C17 C1 C2 O1 -0.1(3) 2 .
C17 C1 C2 C3 -178.8(2) 2 .
C17 C1 C6 C5 -179.53(18) 2 .
C17 C15 C16 C11 177.08(18) . .
C20 C13 C14 O4 0.8(4) . .
C20 C13 C14 C15 -178.3(3) . .
N1 N1 C31 C33 34.1(11) 3 .
N1 N1 C30 C32 67.7(8) 3 .
N1 N1 C34 C35 19(2) 3 .
C31 N1 C30 N1 103.8(5) . 3
C31 N1 C30 C32 171.5(9) . .
C31 N1 C34 C35 -110.3(17) . .
C30 N1 C31 N1 -102.8(7) . 3
C30 N1 C31 C33 -68.6(13) . .
C30 N1 C34 C35 141.4(14) . .
C34 N1 C31 N1 138.4(10) . 3
C34 N1 C31 C33 172.5(14) . .
C34 N1 C30 N1 -134.4(12) . 3
C34 N1 C30 C32 -66.7(15) . .
